data_4109760
loop_
_publ_author_name
'Sheng-qing Xia'
'Svilen Bobev'

_publ_section_title
;
 Interplay between Size and Electronic Effects in Determining the
 Homogeneity Range of the A9Zn4+xPn9 and A9Cd4+xPn9 Phases (0 <=x<= 0.5),
 A = Ca, Sr, Yb, Eu; Pn = Sb, Bi
;
_journal_name_full 'Journal of the American Chemical Society'
_journal_page_first 10011
_journal_page_last 10018
_journal_paper_doi 10.1021/ja0728425
_journal_volume 129
_journal_year 2007
_chemical_formula_moiety 'Bi9 Cd4.06,9(Ca)'
_chemical_formula_sum 'Bi9 Ca9 Cd4.06'
_chemical_formula_weight 2697.88
_chemical_name_systematic
; 
 ? 
;
_space_group_IT_number 55
_symmetry_cell_setting orthorhombic
_symmetry_space_group_name_Hall '-P 2 2ab'
_symmetry_space_group_name_H-M 'P b a m'
_atom_sites_solution_primary direct
_atom_sites_solution_secondary difmap
_audit_creation_method SHELXL-97
_cell_angle_alpha 90.00
_cell_angle_beta 90.00
_cell_angle_gamma 90.00
_cell_formula_units_Z 2
_cell_length_a 22.499(3)
_cell_length_b 12.7079(19)
_cell_length_c 4.7229(7)
_cell_measurement_reflns_used 1549
_cell_measurement_temperature 120(2)
_cell_measurement_theta_max 26.35
_cell_measurement_theta_min 1.81
_cell_volume 1350.3(3)
_computing_cell_refinement 'SMART (Bruker, 2000)'
_computing_data_collection 'SMART (Bruker, 2000)'
_computing_data_reduction 'SAINT (Bruker, 1999)'
_computing_molecular_graphics 'SHELXTL 5.1 (Sheldrick, 1994)'
_computing_publication_material 'SHELXL-97 (Sheldrick, 1997)'
_computing_structure_refinement 'SHELXL-97 (Sheldrick, 1997)'
_computing_structure_solution 'SHELXS-97 (Sheldrick, 1990)'
_diffrn_ambient_temperature 120(2)
_diffrn_detector_area_resol_mean 8.3
_diffrn_measured_fraction_theta_full 1.000
_diffrn_measured_fraction_theta_max 1.000
_diffrn_measurement_device_type 'Bruker Smart'
_diffrn_measurement_method \w
_diffrn_radiation_monochromator graphite
_diffrn_radiation_source 'fine-focus sealed tube'
_diffrn_radiation_type MoK\a
_diffrn_radiation_wavelength 0.71073
_diffrn_reflns_av_R_equivalents 0.0478
_diffrn_reflns_av_sigmaI/netI 0.0240
_diffrn_reflns_limit_h_max 28
_diffrn_reflns_limit_h_min -28
_diffrn_reflns_limit_k_max 15
_diffrn_reflns_limit_k_min -15
_diffrn_reflns_limit_l_max 5
_diffrn_reflns_limit_l_min -5
_diffrn_reflns_number 13995
_diffrn_reflns_theta_full 26.35
_diffrn_reflns_theta_max 26.35
_diffrn_reflns_theta_min 1.81
_diffrn_standards_decay_% 0
_diffrn_standards_interval_count 0
_diffrn_standards_number 0
_exptl_absorpt_coefficient_mu 63.219
_exptl_absorpt_correction_T_max 0.1157
_exptl_absorpt_correction_T_min 0.0699
_exptl_absorpt_correction_type multi-scan
_exptl_absorpt_process_details 'SADABS (Sheldrick, 2003)'
_exptl_crystal_colour black
_exptl_crystal_density_diffrn 6.635
_exptl_crystal_description needle
_exptl_crystal_F_000 2244
_exptl_crystal_size_max 0.09
_exptl_crystal_size_mid 0.08
_exptl_crystal_size_min 0.06
_refine_diff_density_max 3.417
_refine_diff_density_min -2.255
_refine_diff_density_rms 0.364
_refine_ls_extinction_coef 0.00067(4)
_refine_ls_extinction_expression Fc^*^=kFc[1+0.001xFc^2^\l^3^/sin(2\q)]^-1/4^
_refine_ls_extinction_method SHELXL
_refine_ls_goodness_of_fit_ref 1.185
_refine_ls_matrix_type full
_refine_ls_number_parameters 77
_refine_ls_number_reflns 1549
_refine_ls_number_restraints 0
_refine_ls_restrained_S_all 1.185
_refine_ls_R_factor_all 0.0291
_refine_ls_R_factor_gt 0.0279
_refine_ls_shift/su_max 0.000
_refine_ls_shift/su_mean 0.000
_refine_ls_structure_factor_coef Fsqd
_refine_ls_weighting_details 'calc w=1/[\s^2^(Fo^2^)+(0.0242P)^2^+23.4432P] where P=(Fo^2^+2Fc^2^)/3'
_refine_ls_weighting_scheme calc
_refine_ls_wR_factor_gt 0.0618
_refine_ls_wR_factor_ref 0.0623
_reflns_number_gt 1501
_reflns_number_total 1549
_reflns_threshold_expression >2sigma(I)
_cod_data_source_file ja0728425si20070503_025634_2.cif
_cod_data_source_block Ca9Cd4.06(1)Bi9_/_CSD-417973
_cod_original_cell_volume 1350.4(3)
_cod_database_code 4109760

loop_
_symmetry_equiv_pos_as_xyz
'x, y, z'
'-x, -y, z'
'-x+1/2, y+1/2, -z'
'x+1/2, -y+1/2, -z'
'-x, -y, -z'
'x, y, -z'
'x-1/2, -y-1/2, z'
'-x-1/2, y-1/2, z'

loop_
_atom_site_label
_atom_site_type_symbol
_atom_site_fract_x
_atom_site_fract_y
_atom_site_fract_z
_atom_site_U_iso_or_equiv
_atom_site_adp_type
_atom_site_occupancy
_atom_site_symmetry_multiplicity
_atom_site_calc_flag
_atom_site_refinement_flags
Bi1 Bi 0.0000 0.5000 0.5000 0.01266(17) Uani 1 4 d S
Bi2 Bi 0.48911(2) 0.31794(4) 0.0000 0.01459(15) Uani 1 2 d S
Bi3 Bi 0.31354(2) 0.12143(4) 0.0000 0.01443(14) Uani 1 2 d S
Bi4 Bi 0.35570(2) 0.45627(4) 0.5000 0.01285(14) Uani 1 2 d S
Bi5 Bi 0.17200(2) 0.31673(4) 0.5000 0.01301(14) Uani 1 2 d S
Cd1 Cd 0.04708(5) 0.26983(8) 0.5000 0.0149(2) Uani 1 2 d S
Cd2 Cd 0.24084(5) 0.11313(8) 0.5000 0.0167(2) Uani 1 2 d S
Cd3 Cd 0.3871(16) 0.354(3) 0.0000 0.015(12) Uani 0.029(5) 2 d SP
Ca1 Ca 0.0000 0.0000 0.5000 0.0149(8) Uani 1 4 d S
Ca2 Ca 0.13579(13) 0.1333(2) 0.0000 0.0156(6) Uani 1 2 d S
Ca3 Ca 0.08960(13) 0.4358(2) 0.0000 0.0158(6) Uani 1 2 d S
Ca4 Ca 0.26627(13) 0.3758(2) 0.0000 0.0181(6) Uani 1 2 d S
Ca5 Ca 0.39943(13) 0.2094(2) 0.5000 0.0172(6) Uani 1 2 d S

loop_
_atom_site_aniso_label
_atom_site_aniso_U_11
_atom_site_aniso_U_22
_atom_site_aniso_U_33
_atom_site_aniso_U_23
_atom_site_aniso_U_13
_atom_site_aniso_U_12
Bi1 0.0124(3) 0.0124(4) 0.0132(4) 0.000 0.000 0.0018(3)
Bi2 0.0171(3) 0.0142(3) 0.0125(3) 0.000 0.000 -0.0013(2)
Bi3 0.0137(3) 0.0164(3) 0.0131(3) 0.000 0.000 0.0012(2)
Bi4 0.0116(2) 0.0123(3) 0.0147(3) 0.000 0.000 0.00024(19)
Bi5 0.0117(2) 0.0146(3) 0.0128(3) 0.000 0.000 -0.00015(19)
Cd1 0.0133(5) 0.0153(5) 0.0160(5) 0.000 0.000 -0.0016(4)
Cd2 0.0143(5) 0.0210(6) 0.0148(5) 0.000 0.000 -0.0024(4)
Cd3 0.02(2) 0.02(2) 0.008(18) 0.000 0.000 -0.005(14)
Ca1 0.0133(19) 0.0114(19) 0.020(2) 0.000 0.000 0.0002(15)
Ca2 0.0182(14) 0.0159(14) 0.0127(14) 0.000 0.000 0.0005(11)
Ca3 0.0177(14) 0.0142(14) 0.0155(14) 0.000 0.000 0.0011(11)
Ca4 0.0184(14) 0.0195(15) 0.0163(15) 0.000 0.000 -0.0017(12)
Ca5 0.0153(14) 0.0158(14) 0.0205(15) 0.000 0.000 -0.0007(11)

loop_
_atom_type_symbol
_atom_type_description
_atom_type_scat_dispersion_real
_atom_type_scat_dispersion_imag
_atom_type_scat_source
Ca Ca 0.2262 0.3064 'International Tables Vol C Tables 4.2.6.8 and 6.1.1.4'
Cd Cd -0.8075 1.2024 'International Tables Vol C Tables 4.2.6.8 and 6.1.1.4'
Bi Bi -4.1077 10.2566 'International Tables Vol C Tables 4.2.6.8 and 6.1.1.4'

loop_
_geom_angle_atom_site_label_1
_geom_angle_atom_site_label_2
_geom_angle_atom_site_label_3
_geom_angle
_geom_angle_site_symmetry_1
_geom_angle_site_symmetry_3
Cd1 Bi1 Cd1 180.00(4) . 5_566
Cd1 Bi1 Ca3 116.92(5) . 5_565
Cd1 Bi1 Ca3 63.08(5) 5_566 5_565
Cd1 Bi1 Ca3 63.08(5) . 1_556
Cd1 Bi1 Ca3 116.92(5) 5_566 1_556
Ca3 Bi1 Ca3 180.0 5_565 1_556
Cd1 Bi1 Ca3 116.92(5) . 5_566
Cd1 Bi1 Ca3 63.08(5) 5_566 5_566
Ca3 Bi1 Ca3 94.72(8) 5_565 5_566
Ca3 Bi1 Ca3 85.28(8) 1_556 5_566
Cd1 Bi1 Ca3 63.08(5) . .
Cd1 Bi1 Ca3 116.92(5) 5_566 .
Ca3 Bi1 Ca3 85.28(8) 5_565 .
Ca3 Bi1 Ca3 94.72(8) 1_556 .
Ca3 Bi1 Ca3 180.0 5_566 .
Cd1 Bi1 Ca5 60.29(5) . 7_565
Cd1 Bi1 Ca5 119.71(5) 5_566 7_565
Ca3 Bi1 Ca5 77.69(6) 5_565 7_565
Ca3 Bi1 Ca5 102.31(6) 1_556 7_565
Ca3 Bi1 Ca5 77.69(6) 5_566 7_565
Ca3 Bi1 Ca5 102.31(6) . 7_565
Cd1 Bi1 Ca5 119.71(5) . 3_556
Cd1 Bi1 Ca5 60.29(5) 5_566 3_556
Ca3 Bi1 Ca5 102.31(6) 5_565 3_556
Ca3 Bi1 Ca5 77.69(6) 1_556 3_556
Ca3 Bi1 Ca5 102.31(6) 5_566 3_556
Ca3 Bi1 Ca5 77.69(6) . 3_556
Ca5 Bi1 Ca5 180.0 7_565 3_556
Cd3 Bi2 Cd1 120.9(3) . 7_665
Cd3 Bi2 Cd1 120.9(3) . 7_664
Cd1 Bi2 Cd1 107.98(4) 7_665 7_664
Cd3 Bi2 Ca1 86.3(6) . 3_556
Cd1 Bi2 Ca1 69.96(2) 7_665 3_556
Cd1 Bi2 Ca1 144.08(3) 7_664 3_556
Cd3 Bi2 Ca1 86.3(6) . 3
Cd1 Bi2 Ca1 144.08(3) 7_665 3
Cd1 Bi2 Ca1 69.96(2) 7_664 3
Ca1 Bi2 Ca1 90.853(17) 3_556 3
Cd3 Bi2 Ca2 158.0(9) . 7_665
Cd1 Bi2 Ca2 68.36(3) 7_665 7_665
Cd1 Bi2 Ca2 68.36(3) 7_664 7_665
Ca1 Bi2 Ca2 78.38(4) 3_556 7_665
Ca1 Bi2 Ca2 78.38(4) 3 7_665
Cd3 Bi2 Ca5 59.9(5) . .
Cd1 Bi2 Ca5 63.14(5) 7_665 .
Cd1 Bi2 Ca5 132.24(5) 7_664 .
Ca1 Bi2 Ca5 80.34(4) 3_556 .
Ca1 Bi2 Ca5 145.30(5) 3 .
Ca2 Bi2 Ca5 131.18(4) 7_665 .
Cd3 Bi2 Ca5 59.9(5) . 1_554
Cd1 Bi2 Ca5 132.24(5) 7_665 1_554
Cd1 Bi2 Ca5 63.14(5) 7_664 1_554
Ca1 Bi2 Ca5 145.30(5) 3_556 1_554
Ca1 Bi2 Ca5 80.34(4) 3 1_554
Ca2 Bi2 Ca5 131.18(4) 7_665 1_554
Ca5 Bi2 Ca5 88.03(7) . 1_554
Cd3 Bi2 Ca3 136.4(9) . 7_665
Cd1 Bi2 Ca3 55.30(2) 7_665 7_665
Cd1 Bi2 Ca3 55.30(2) 7_664 7_665
Ca1 Bi2 Ca3 121.94(3) 3_556 7_665
Ca1 Bi2 Ca3 121.94(3) 3 7_665
Ca2 Bi2 Ca3 65.59(7) 7_665 7_665
Ca5 Bi2 Ca3 90.49(6) . 7_665
Ca5 Bi2 Ca3 90.49(6) 1_554 7_665
Cd2 Bi3 Cd2 110.47(4) . 1_554
Cd2 Bi3 Ca3 111.05(3) . 3_545
Cd2 Bi3 Ca3 111.05(3) 1_554 3_545
Cd2 Bi3 Ca5 161.43(6) . 1_554
Cd2 Bi3 Ca5 75.76(4) 1_554 1_554
Ca3 Bi3 Ca5 81.32(6) 3_545 1_554
Cd2 Bi3 Ca5 75.76(4) . .
Cd2 Bi3 Ca5 161.44(6) 1_554 .
Ca3 Bi3 Ca5 81.32(6) 3_545 .
Ca5 Bi3 Ca5 93.22(8) 1_554 .
Cd2 Bi3 Cd3 108.0(3) . .
Cd2 Bi3 Cd3 108.0(3) 1_554 .
Ca3 Bi3 Cd3 108.0(6) 3_545 .
Ca5 Bi3 Cd3 53.8(3) 1_554 .
Ca5 Bi3 Cd3 53.8(3) . .
Cd2 Bi3 Ca4 81.78(4) . .
Cd2 Bi3 Ca4 81.78(4) 1_554 .
Ca3 Bi3 Ca4 155.48(7) 3_545 .
Ca5 Bi3 Ca4 81.90(6) 1_554 .
Ca5 Bi3 Ca4 81.90(6) . .
Cd3 Bi3 Ca4 47.4(6) . .
Cd2 Bi3 Ca4 71.61(3) . 3_545
Cd2 Bi3 Ca4 71.61(3) 1_554 3_545
Ca3 Bi3 Ca4 72.65(7) 3_545 3_545
Ca5 Bi3 Ca4 126.49(5) 1_554 3_545
Ca5 Bi3 Ca4 126.49(5) . 3_545
Cd3 Bi3 Ca4 179.3(6) . 3_545
Ca4 Bi3 Ca4 131.88(2) . 3_545
Cd2 Bi3 Ca2 55.44(2) . .
Cd2 Bi3 Ca2 55.44(2) 1_554 .
Ca3 Bi3 Ca2 134.90(7) 3_545 .
Ca5 Bi3 Ca2 125.54(5) 1_554 .
Ca5 Bi3 Ca2 125.54(5) . .
Cd3 Bi3 Ca2 117.0(6) . .
Ca4 Bi3 Ca2 69.62(7) . .
Ca4 Bi3 Ca2 62.26(6) 3_545 .
Cd3 Bi4 Cd3 116.0(13) . 1_556
Cd3 Bi4 Cd2 120.1(6) . 3_556
Cd3 Bi4 Cd2 120.1(6) 1_556 3_556
Cd3 Bi4 Ca4 128.6(7) . 1_556
Cd3 Bi4 Ca4 53.0(7) 1_556 1_556
Cd2 Bi4 Ca4 75.99(6) 3_556 1_556
Cd3 Bi4 Ca4 53.0(7) . .
Cd3 Bi4 Ca4 128.6(7) 1_556 .
Cd2 Bi4 Ca4 75.99(6) 3_556 .
Ca4 Bi4 Ca4 92.60(8) 1_556 .
Cd3 Bi4 Ca2 156.7(7) . 3_556
Cd3 Bi4 Ca2 72.1(6) 1_556 3_556
Cd2 Bi4 Ca2 65.01(5) 3_556 3_556
Ca4 Bi4 Ca2 74.29(6) 1_556 3_556
Ca4 Bi4 Ca2 140.73(7) . 3_556
Cd3 Bi4 Ca2 72.1(6) . 3
Cd3 Bi4 Ca2 156.7(7) 1_556 3
Cd2 Bi4 Ca2 65.01(5) 3_556 3
Ca4 Bi4 Ca2 140.73(7) 1_556 3
Ca4 Bi4 Ca2 74.29(6) . 3
Ca2 Bi4 Ca2 92.56(8) 3_556 3
Cd3 Bi4 Ca5 58.7(6) . .
Cd3 Bi4 Ca5 58.7(6) 1_556 .
Cd2 Bi4 Ca5 149.96(6) 3_556 .
Ca4 Bi4 Ca5 83.43(7) 1_556 .
Ca4 Bi4 Ca5 83.43(7) . .
Ca2 Bi4 Ca5 129.76(5) 3_556 .
Ca2 Bi4 Ca5 129.76(5) 3 .
Cd3 Bi4 Ca1 80.1(7) . 3_556
Cd3 Bi4 Ca1 80.1(7) 1_556 3_556
Cd2 Bi4 Ca1 127.74(3) 3_556 3_556
Ca4 Bi4 Ca1 131.29(4) 1_556 3_556
Ca4 Bi4 Ca1 131.29(4) . 3_556
Ca2 Bi4 Ca1 79.98(5) 3_556 3_556
Ca2 Bi4 Ca1 79.98(5) 3 3_556
Ca5 Bi4 Ca1 82.30(5) . 3_556
Cd1 Bi5 Cd2 108.93(3) . .
Cd1 Bi5 Ca4 133.15(4) . .
Cd2 Bi5 Ca4 82.16(6) . .
Cd1 Bi5 Ca4 133.15(4) . 1_556
Cd2 Bi5 Ca4 82.16(6) . 1_556
Ca4 Bi5 Ca4 92.77(8) . 1_556
Cd1 Bi5 Ca3 63.51(5) . 1_556
Cd2 Bi5 Ca3 132.02(4) . 1_556
Ca4 Bi5 Ca3 139.77(7) . 1_556
Ca4 Bi5 Ca3 75.31(6) 1_556 1_556
Cd1 Bi5 Ca3 63.51(5) . .
Cd2 Bi5 Ca3 132.02(4) . .
Ca4 Bi5 Ca3 75.31(6) . .
Ca4 Bi5 Ca3 139.77(7) 1_556 .
Ca3 Bi5 Ca3 89.24(7) 1_556 .
Cd1 Bi5 Ca2 67.99(5) . .
Cd2 Bi5 Ca2 62.43(5) . .
Ca4 Bi5 Ca2 79.15(6) . .
Ca4 Bi5 Ca2 144.35(7) 1_556 .
Ca3 Bi5 Ca2 131.37(7) 1_556 .
Ca3 Bi5 Ca2 71.94(6) . .
Cd1 Bi5 Ca2 67.99(5) . 1_556
Cd2 Bi5 Ca2 62.43(5) . 1_556
Ca4 Bi5 Ca2 144.35(7) . 1_556
Ca4 Bi5 Ca2 79.15(6) 1_556 1_556
Ca3 Bi5 Ca2 71.94(6) 1_556 1_556
Ca3 Bi5 Ca2 131.37(7) . 1_556
Ca2 Bi5 Ca2 87.45(7) . 1_556
Bi5 Cd1 Bi2 121.09(2) . 7_565
Bi5 Cd1 Bi2 121.09(2) . 7_566
Bi2 Cd1 Bi2 107.99(4) 7_565 7_566
Bi5 Cd1 Bi1 97.94(3) . .
Bi2 Cd1 Bi1 101.95(3) 7_565 .
Bi2 Cd1 Bi1 101.95(3) 7_566 .
Bi5 Cd1 Ca3 65.47(5) . 1_556
Bi2 Cd1 Ca3 161.88(6) 7_565 1_556
Bi2 Cd1 Ca3 78.19(4) 7_566 1_556
Bi1 Cd1 Ca3 59.93(5) . 1_556
Bi5 Cd1 Ca3 65.47(5) . .
Bi2 Cd1 Ca3 78.19(4) 7_565 .
Bi2 Cd1 Ca3 161.88(6) 7_566 .
Bi1 Cd1 Ca3 59.93(5) . .
Ca3 Cd1 Ca3 91.11(8) 1_556 .
Bi5 Cd1 Ca5 163.48(7) . 7_565
Bi2 Cd1 Ca5 65.47(3) 7_565 7_565
Bi2 Cd1 Ca5 65.47(3) 7_566 7_565
Bi1 Cd1 Ca5 65.55(6) . 7_565
Ca3 Cd1 Ca5 103.75(6) 1_556 7_565
Ca3 Cd1 Ca5 103.75(6) . 7_565
Bi5 Cd1 Ca2 63.31(5) . 1_556
Bi2 Cd1 Ca2 127.12(5) 7_565 1_556
Bi2 Cd1 Ca2 61.69(4) 7_566 1_556
Bi1 Cd1 Ca2 130.67(4) . 1_556
Ca3 Cd1 Ca2 70.95(6) 1_556 1_556
Ca3 Cd1 Ca2 128.66(7) . 1_556
Ca5 Cd1 Ca2 126.87(5) 7_565 1_556
Bi5 Cd1 Ca2 63.31(5) . .
Bi2 Cd1 Ca2 61.69(4) 7_565 .
Bi2 Cd1 Ca2 127.12(5) 7_566 .
Bi1 Cd1 Ca2 130.67(4) . .
Ca3 Cd1 Ca2 128.66(7) 1_556 .
Ca3 Cd1 Ca2 70.95(6) . .
Ca5 Cd1 Ca2 126.87(5) 7_565 .
Ca2 Cd1 Ca2 83.54(7) 1_556 .
Bi5 Cd1 Ca1 119.14(3) . .
Bi2 Cd1 Ca1 60.20(2) 7_565 .
Bi2 Cd1 Ca1 60.20(2) 7_566 .
Bi1 Cd1 Ca1 142.92(3) . .
Ca3 Cd1 Ca1 134.00(4) 1_556 .
Ca3 Cd1 Ca1 134.00(4) . .
Ca5 Cd1 Ca1 77.38(6) 7_565 .
Ca2 Cd1 Ca1 72.46(5) 1_556 .
Ca2 Cd1 Ca1 72.47(5) . .
Bi3 Cd2 Bi3 110.47(4) 1_556 .
Bi3 Cd2 Bi4 116.36(3) 1_556 3_546
Bi3 Cd2 Bi4 116.36(3) . 3_546
Bi3 Cd2 Bi5 105.12(3) 1_556 .
Bi3 Cd2 Bi5 105.12(3) . .
Bi4 Cd2 Bi5 101.64(4) 3_546 .
Bi3 Cd2 Ca2 167.82(5) 1_556 .
Bi3 Cd2 Ca2 79.61(4) . .
Bi4 Cd2 Ca2 62.11(5) 3_546 .
Bi5 Cd2 Ca2 64.66(5) . .
Bi3 Cd2 Ca2 79.61(4) 1_556 1_556
Bi3 Cd2 Ca2 167.82(5) . 1_556
Bi4 Cd2 Ca2 62.11(5) 3_546 1_556
Bi5 Cd2 Ca2 64.66(5) . 1_556
Ca2 Cd2 Ca2 89.61(8) . 1_556
Bi3 Cd2 Ca5 56.62(2) 1_556 .
Bi3 Cd2 Ca5 56.62(2) . .
Bi4 Cd2 Ca5 156.37(6) 3_546 .
Bi5 Cd2 Ca5 101.98(6) . .
Ca2 Cd2 Ca5 129.97(5) . .
Ca2 Cd2 Ca5 129.97(5) 1_556 .
Bi3 Cd2 Ca4 123.96(5) 1_556 3_545
Bi3 Cd2 Ca4 63.04(4) . 3_545
Bi4 Cd2 Ca4 55.76(4) 3_546 3_545
Bi5 Cd2 Ca4 130.81(4) . 3_545
Ca2 Cd2 Ca4 66.22(6) . 3_545
Ca2 Cd2 Ca4 117.71(7) 1_556 3_545
Ca5 Cd2 Ca4 107.13(6) . 3_545
Bi3 Cd2 Ca4 63.04(4) 1_556 3_546
Bi3 Cd2 Ca4 123.96(5) . 3_546
Bi4 Cd2 Ca4 55.76(4) 3_546 3_546
Bi5 Cd2 Ca4 130.81(4) . 3_546
Ca2 Cd2 Ca4 117.71(7) . 3_546
Ca2 Cd2 Ca4 66.22(6) 1_556 3_546
Ca5 Cd2 Ca4 107.13(6) . 3_546
Ca4 Cd2 Ca4 76.05(6) 3_545 3_546
Bi2 Cd3 Ca4 174.3(16) . .
Bi2 Cd3 Bi4 109.9(8) . 1_554
Ca4 Cd3 Bi4 72.6(7) . 1_554
Bi2 Cd3 Bi4 109.9(8) . .
Ca4 Cd3 Bi4 72.6(7) . .
Bi4 Cd3 Bi4 116.0(13) 1_554 .
Bi2 Cd3 Ca5 77.8(8) . 1_554
Ca4 Cd3 Ca5 98.8(8) . 1_554
Bi4 Cd3 Ca5 69.05(14) 1_554 1_554
Bi4 Cd3 Ca5 166.9(13) . 1_554
Bi2 Cd3 Ca5 77.8(8) . .
Ca4 Cd3 Ca5 98.8(8) . .
Bi4 Cd3 Ca5 166.9(13) 1_554 .
Bi4 Cd3 Ca5 69.05(14) . .
Ca5 Cd3 Ca5 103.5(11) 1_554 .
Bi2 Cd3 Bi3 107.8(12) . .
Ca4 Cd3 Bi3 66.5(7) . .
Bi4 Cd3 Bi3 106.4(8) 1_554 .
Bi4 Cd3 Bi3 106.4(8) . .
Ca5 Cd3 Bi3 60.7(6) 1_554 .
Ca5 Cd3 Bi3 60.7(6) . .
Bi2 Cd3 Ca2 109.7(12) . 3
Ca4 Cd3 Ca2 76.0(8) . 3
Bi4 Cd3 Ca2 60.2(6) 1_554 3
Bi4 Cd3 Ca2 60.2(7) . 3
Ca5 Cd3 Ca2 128.3(5) 1_554 3
Ca5 Cd3 Ca2 128.3(5) . 3
Bi3 Cd3 Ca2 142.5(11) . 3
Bi2 Cd3 Ca1 57.3(6) . 3_556
Ca4 Cd3 Ca1 126.6(8) . 3_556
Bi4 Cd3 Ca1 117.0(10) 1_554 3_556
Bi4 Cd3 Ca1 55.6(4) . 3_556
Ca5 Cd3 Ca1 134.5(11) 1_554 3_556
Ca5 Cd3 Ca1 75.9(4) . 3_556
Bi3 Cd3 Ca1 136.6(6) . 3_556
Ca2 Cd3 Ca1 68.1(6) 3 3_556
Bi2 Cd3 Ca1 57.3(6) . 3
Ca4 Cd3 Ca1 126.6(8) . 3
Bi4 Cd3 Ca1 55.6(4) 1_554 3
Bi4 Cd3 Ca1 117.0(10) . 3
Ca5 Cd3 Ca1 75.9(4) 1_554 3
Ca5 Cd3 Ca1 134.5(11) . 3
Bi3 Cd3 Ca1 136.6(6) . 3
Ca2 Cd3 Ca1 68.1(6) 3 3
Ca1 Cd3 Ca1 73.8(6) 3_556 3
Bi4 Ca1 Bi4 180.0 7_565 3_546
Bi4 Ca1 Bi2 79.013(11) 7_565 7_566
Bi4 Ca1 Bi2 100.987(11) 3_546 7_566
Bi4 Ca1 Bi2 100.987(11) 7_565 3_545
Bi4 Ca1 Bi2 79.013(11) 3_546 3_545
Bi2 Ca1 Bi2 180.0 7_566 3_545
Bi4 Ca1 Bi2 100.987(11) 7_565 3_546
Bi4 Ca1 Bi2 79.013(11) 3_546 3_546
Bi2 Ca1 Bi2 89.147(17) 7_566 3_546
Bi2 Ca1 Bi2 90.853(17) 3_545 3_546
Bi4 Ca1 Bi2 79.013(11) 7_565 7_565
Bi4 Ca1 Bi2 100.987(11) 3_546 7_565
Bi2 Ca1 Bi2 90.853(17) 7_566 7_565
Bi2 Ca1 Bi2 89.147(17) 3_545 7_565
Bi2 Ca1 Bi2 180.0 3_546 7_565
Bi4 Ca1 Cd1 82.55(2) 7_565 5_556
Bi4 Ca1 Cd1 97.455(19) 3_546 5_556
Bi2 Ca1 Cd1 130.167(11) 7_566 5_556
Bi2 Ca1 Cd1 49.833(11) 3_545 5_556
Bi2 Ca1 Cd1 49.833(11) 3_546 5_556
Bi2 Ca1 Cd1 130.167(11) 7_565 5_556
Bi4 Ca1 Cd1 97.454(19) 7_565 .
Bi4 Ca1 Cd1 82.546(19) 3_546 .
Bi2 Ca1 Cd1 49.833(11) 7_566 .
Bi2 Ca1 Cd1 130.167(11) 3_545 .
Bi2 Ca1 Cd1 130.167(11) 3_546 .
Bi2 Ca1 Cd1 49.833(11) 7_565 .
Cd1 Ca1 Cd1 180.0 5_556 .
Bi4 Ca1 Cd3 44.3(4) 7_565 7_565
Bi4 Ca1 Cd3 135.7(4) 3_546 7_565
Bi2 Ca1 Cd3 93.0(4) 7_566 7_565
Bi2 Ca1 Cd3 87.0(4) 3_545 7_565
Bi2 Ca1 Cd3 143.5(5) 3_546 7_565
Bi2 Ca1 Cd3 36.5(5) 7_565 7_565
Cd1 Ca1 Cd3 105.0(5) 5_556 7_565
Cd1 Ca1 Cd3 75.0(5) . 7_565
Bi4 Ca1 Cd3 135.7(4) 7_565 3_546
Bi4 Ca1 Cd3 44.3(4) 3_546 3_546
Bi2 Ca1 Cd3 87.0(4) 7_566 3_546
Bi2 Ca1 Cd3 93.0(4) 3_545 3_546
Bi2 Ca1 Cd3 36.5(5) 3_546 3_546
Bi2 Ca1 Cd3 143.5(5) 7_565 3_546
Cd1 Ca1 Cd3 75.0(5) 5_556 3_546
Cd1 Ca1 Cd3 105.0(5) . 3_546
Cd3 Ca1 Cd3 180.0(9) 7_565 3_546
Bi4 Ca1 Cd3 44.3(4) 7_565 7_566
Bi4 Ca1 Cd3 135.7(4) 3_546 7_566
Bi2 Ca1 Cd3 36.5(5) 7_566 7_566
Bi2 Ca1 Cd3 143.5(5) 3_545 7_566
Bi2 Ca1 Cd3 87.0(4) 3_546 7_566
Bi2 Ca1 Cd3 93.0(4) 7_565 7_566
Cd1 Ca1 Cd3 105.0(5) 5_556 7_566
Cd1 Ca1 Cd3 75.0(5) . 7_566
Cd3 Ca1 Cd3 73.8(6) 7_565 7_566
Cd3 Ca1 Cd3 106.2(6) 3_546 7_566
Bi4 Ca1 Cd3 135.7(4) 7_565 3_545
Bi4 Ca1 Cd3 44.3(4) 3_546 3_545
Bi2 Ca1 Cd3 143.5(5) 7_566 3_545
Bi2 Ca1 Cd3 36.5(5) 3_545 3_545
Bi2 Ca1 Cd3 93.0(4) 3_546 3_545
Bi2 Ca1 Cd3 87.0(4) 7_565 3_545
Cd1 Ca1 Cd3 75.0(5) 5_556 3_545
Cd1 Ca1 Cd3 105.0(5) . 3_545
Cd3 Ca1 Cd3 106.2(6) 7_565 3_545
Cd3 Ca1 Cd3 73.8(6) 3_546 3_545
Cd3 Ca1 Cd3 180.000(1) 7_566 3_545
Bi4 Ca2 Bi4 92.56(8) 3_545 3_546
Bi4 Ca2 Cd2 52.88(3) 3_545 1_554
Bi4 Ca2 Cd2 114.53(9) 3_546 1_554
Bi4 Ca2 Cd2 114.53(9) 3_545 .
Bi4 Ca2 Cd2 52.88(3) 3_546 .
Cd2 Ca2 Cd2 89.61(8) 1_554 .
Bi4 Ca2 Bi2 100.64(6) 3_545 7_565
Bi4 Ca2 Bi2 100.64(6) 3_546 7_565
Cd2 Ca2 Bi2 135.02(4) 1_554 7_565
Cd2 Ca2 Bi2 135.02(4) . 7_565
Bi4 Ca2 Bi5 87.49(2) 3_545 1_554
Bi4 Ca2 Bi5 162.81(10) 3_546 1_554
Cd2 Ca2 Bi5 52.91(3) 1_554 1_554
Cd2 Ca2 Bi5 111.79(8) . 1_554
Bi2 Ca2 Bi5 96.24(6) 7_565 1_554
Bi4 Ca2 Bi5 162.81(10) 3_545 .
Bi4 Ca2 Bi5 87.49(2) 3_546 .
Cd2 Ca2 Bi5 111.79(8) 1_554 .
Cd2 Ca2 Bi5 52.91(3) . .
Bi2 Ca2 Bi5 96.24(6) 7_565 .
Bi5 Ca2 Bi5 87.45(7) 1_554 .
Bi4 Ca2 Cd1 83.60(3) 3_545 1_554
Bi4 Ca2 Cd1 148.36(10) 3_546 1_554
Cd2 Ca2 Cd1 88.00(3) 1_554 1_554
Cd2 Ca2 Cd1 154.69(10) . 1_554
Bi2 Ca2 Cd1 49.94(4) 7_565 1_554
Bi5 Ca2 Cd1 48.71(3) 1_554 1_554
Bi5 Ca2 Cd1 105.13(8) . 1_554
Bi4 Ca2 Cd1 148.36(10) 3_545 .
Bi4 Ca2 Cd1 83.60(3) 3_546 .
Cd2 Ca2 Cd1 154.69(10) 1_554 .
Cd2 Ca2 Cd1 88.00(3) . .
Bi2 Ca2 Cd1 49.94(4) 7_565 .
Bi5 Ca2 Cd1 105.13(8) 1_554 .
Bi5 Ca2 Cd1 48.71(3) . .
Cd1 Ca2 Cd1 83.54(7) 1_554 .
Bi4 Ca2 Cd3 47.69(12) 3_545 3_545
Bi4 Ca2 Cd3 47.69(12) 3_546 3_545
Cd2 Ca2 Cd3 91.5(4) 1_554 3_545
Cd2 Ca2 Cd3 91.5(4) . 3_545
Bi2 Ca2 Cd3 92.4(6) 7_565 3_545
Bi5 Ca2 Cd3 135.18(12) 1_554 3_545
Bi5 Ca2 Cd3 135.18(12) . 3_545
Cd1 Ca2 Cd3 113.8(4) 1_554 3_545
Cd1 Ca2 Cd3 113.8(4) . 3_545
Bi4 Ca2 Ca4 52.84(5) 3_545 3_545
Bi4 Ca2 Ca4 52.84(5) 3_546 3_545
Cd2 Ca2 Ca4 62.77(6) 1_554 3_545
Cd2 Ca2 Ca4 62.77(6) . 3_545
Bi2 Ca2 Ca4 134.58(10) 7_565 3_545
Bi5 Ca2 Ca4 115.63(7) 1_554 3_545
Bi5 Ca2 Ca4 115.63(7) . 3_545
Cd1 Ca2 Ca4 136.08(4) 1_554 3_545
Cd1 Ca2 Ca4 136.08(4) . 3_545
Cd3 Ca2 Ca4 42.2(6) 3_545 3_545
Bi4 Ca2 Ca3 132.85(4) 3_545 .
Bi4 Ca2 Ca3 132.85(4) 3_546 .
Cd2 Ca2 Ca3 104.96(7) 1_554 .
Cd2 Ca2 Ca3 104.96(7) . .
Bi2 Ca2 Ca3 64.24(6) 7_565 .
Bi5 Ca2 Ca3 53.40(5) 1_554 .
Bi5 Ca2 Ca3 53.40(5) . .
Cd1 Ca2 Ca3 51.74(5) 1_554 .
Cd1 Ca2 Ca3 51.74(5) . .
Cd3 Ca2 Ca3 156.6(6) 3_545 .
Ca4 Ca2 Ca3 161.18(10) 3_545 .
Bi1 Ca3 Bi1 94.72(8) 1_554 .
Bi1 Ca3 Bi3 103.86(7) 1_554 3
Bi1 Ca3 Bi3 103.86(7) . 3
Bi1 Ca3 Cd1 120.37(9) 1_554 .
Bi1 Ca3 Cd1 56.99(3) . .
Bi3 Ca3 Cd1 131.65(5) 3 .
Bi1 Ca3 Cd1 56.99(3) 1_554 1_554
Bi1 Ca3 Cd1 120.37(9) . 1_554
Bi3 Ca3 Cd1 131.65(5) 3 1_554
Cd1 Ca3 Cd1 91.11(8) . 1_554
Bi1 Ca3 Bi5 86.789(16) 1_554 1_554
Bi1 Ca3 Bi5 167.77(10) . 1_554
Bi3 Ca3 Bi5 87.50(6) 3 1_554
Cd1 Ca3 Bi5 111.96(8) . 1_554
Cd1 Ca3 Bi5 51.02(3) 1_554 1_554
Bi1 Ca3 Bi5 167.77(10) 1_554 .
Bi1 Ca3 Bi5 86.789(16) . .
Bi3 Ca3 Bi5 87.50(6) 3 .
Cd1 Ca3 Bi5 51.02(3) . .
Cd1 Ca3 Bi5 111.96(8) 1_554 .
Bi5 Ca3 Bi5 89.24(7) 1_554 .
Bi1 Ca3 Bi2 81.23(6) 1_554 7_565
Bi1 Ca3 Bi2 81.23(6) . 7_565
Bi3 Ca3 Bi2 172.30(9) 3 7_565
Cd1 Ca3 Bi2 46.52(4) . 7_565
Cd1 Ca3 Bi2 46.52(4) 1_554 7_565
Bi5 Ca3 Bi2 87.02(6) 1_554 7_565
Bi5 Ca3 Bi2 87.02(6) . 7_565
Bi1 Ca3 Ca2 114.15(6) 1_554 .
Bi1 Ca3 Ca2 114.15(6) . .
Bi3 Ca3 Ca2 122.13(9) 3 .
Cd1 Ca3 Ca2 57.31(5) . .
Cd1 Ca3 Ca2 57.31(5) 1_554 .
Bi5 Ca3 Ca2 54.66(5) 1_554 .
Bi5 Ca3 Ca2 54.66(5) . .
Bi2 Ca3 Ca2 50.16(6) 7_565 .
Bi1 Ca3 Ca4 131.65(4) 1_554 .
Bi1 Ca3 Ca4 131.65(4) . .
Bi3 Ca3 Ca4 58.12(6) 3 .
Cd1 Ca3 Ca4 99.43(7) . .
Cd1 Ca3 Ca4 99.43(7) 1_554 .
Bi5 Ca3 Ca4 51.22(4) 1_554 .
Bi5 Ca3 Ca4 51.22(4) . .
Bi2 Ca3 Ca4 114.18(8) 7_565 .
Ca2 Ca3 Ca4 64.01(7) . .
Bi1 Ca3 Ca5 103.86(8) 1_554 3_556
Bi1 Ca3 Ca5 54.15(5) . 3_556
Bi3 Ca3 Ca5 49.73(5) 3 3_556
Cd1 Ca3 Ca5 98.23(3) . 3_556
Cd1 Ca3 Ca5 160.74(9) 1_554 3_556
Bi5 Ca3 Ca5 137.16(9) 1_554 3_556
Bi5 Ca3 Ca5 86.87(4) . 3_556
Bi2 Ca3 Ca5 135.22(6) 7_565 3_556
Ca2 Ca3 Ca5 141.43(5) . 3_556
Ca4 Ca3 Ca5 95.62(8) . 3_556
Bi1 Ca3 Ca5 54.15(5) 1_554 3
Bi1 Ca3 Ca5 103.86(8) . 3
Bi3 Ca3 Ca5 49.73(5) 3 3
Cd1 Ca3 Ca5 160.74(9) . 3
Cd1 Ca3 Ca5 98.23(3) 1_554 3
Bi5 Ca3 Ca5 86.87(4) 1_554 3
Bi5 Ca3 Ca5 137.16(9) . 3
Bi2 Ca3 Ca5 135.22(6) 7_565 3
Ca2 Ca3 Ca5 141.43(5) . 3
Ca4 Ca3 Ca5 95.62(8) . 3
Ca5 Ca3 Ca5 68.24(6) 3_556 3
Cd3 Ca4 Bi5 128.6(3) . .
Cd3 Ca4 Bi5 128.6(3) . 1_554
Bi5 Ca4 Bi5 92.77(8) . 1_554
Cd3 Ca4 Bi4 54.4(3) . 1_554
Bi5 Ca4 Bi4 174.86(11) . 1_554
Bi5 Ca4 Bi4 87.088(15) 1_554 1_554
Cd3 Ca4 Bi4 54.4(3) . .
Bi5 Ca4 Bi4 87.087(15) . .
Bi5 Ca4 Bi4 174.86(11) 1_554 .
Bi4 Ca4 Bi4 92.59(8) 1_554 .
Cd3 Ca4 Bi3 66.1(8) . .
Bi5 Ca4 Bi3 89.11(6) . .
Bi5 Ca4 Bi3 89.11(6) 1_554 .
Bi4 Ca4 Bi3 96.02(7) 1_554 .
Bi4 Ca4 Bi3 96.02(7) . .
Cd3 Ca4 Bi3 125.6(8) . 3
Bi5 Ca4 Bi3 82.84(6) . 3
Bi5 Ca4 Bi3 82.84(6) 1_554 3
Bi4 Ca4 Bi3 92.05(7) 1_554 3
Bi4 Ca4 Bi3 92.05(7) . 3
Bi3 Ca4 Bi3 168.30(10) . 3
Cd3 Ca4 Cd2 96.9(6) . 3_556
Bi5 Ca4 Cd2 73.02(4) . 3_556
Bi5 Ca4 Cd2 126.87(9) 1_554 3_556
Bi4 Ca4 Cd2 102.99(8) 1_554 3_556
Bi4 Ca4 Cd2 48.25(3) . 3_556
Bi3 Ca4 Cd2 139.49(4) . 3_556
Bi3 Ca4 Cd2 45.36(4) 3 3_556
Cd3 Ca4 Cd2 96.9(6) . 3
Bi5 Ca4 Cd2 126.87(9) . 3
Bi5 Ca4 Cd2 73.02(4) 1_554 3
Bi4 Ca4 Cd2 48.25(3) 1_554 3
Bi4 Ca4 Cd2 102.99(8) . 3
Bi3 Ca4 Cd2 139.49(4) . 3
Bi3 Ca4 Cd2 45.36(4) 3 3
Cd2 Ca4 Cd2 76.05(6) 3_556 3
Cd3 Ca4 Ca2 61.8(8) . 3
Bi5 Ca4 Ca2 123.65(6) . 3
Bi5 Ca4 Ca2 123.65(6) 1_554 3
Bi4 Ca4 Ca2 52.87(5) 1_554 3
Bi4 Ca4 Ca2 52.87(5) . 3
Bi3 Ca4 Ca2 127.83(9) . 3
Bi3 Ca4 Ca2 63.87(7) 3 3
Cd2 Ca4 Ca2 51.01(5) 3_556 3
Cd2 Ca4 Ca2 51.01(5) 3 3
Cd3 Ca4 Ca3 174.9(8) . .
Bi5 Ca4 Ca3 53.47(5) . .
Bi5 Ca4 Ca3 53.47(5) 1_554 .
Bi4 Ca4 Ca3 123.09(6) 1_554 .
Bi4 Ca4 Ca3 123.09(6) . .
Bi3 Ca4 Ca3 119.07(9) . .
Bi3 Ca4 Ca3 49.23(6) 3 .
Cd2 Ca4 Ca3 79.10(6) 3_556 .
Cd2 Ca4 Ca3 79.10(6) 3 .
Ca2 Ca4 Ca3 113.10(9) 3 .
Cd3 Ca4 Ca2 127.9(8) . .
Bi5 Ca4 Ca2 52.03(5) . .
Bi5 Ca4 Ca2 52.03(5) 1_554 .
Bi4 Ca4 Ca2 130.65(5) 1_554 .
Bi4 Ca4 Ca2 130.65(5) . .
Bi3 Ca4 Ca2 61.82(6) . .
Bi3 Ca4 Ca2 106.47(8) 3 .
Cd2 Ca4 Ca2 122.74(7) 3_556 .
Cd2 Ca4 Ca2 122.74(7) 3 .
Ca2 Ca4 Ca2 170.34(10) 3 .
Ca3 Ca4 Ca2 57.24(7) . .
Cd3 Ca5 Cd3 103.5(11) 1_556 .
Cd3 Ca5 Bi3 136.6(7) 1_556 .
Cd3 Ca5 Bi3 65.5(6) . .
Cd3 Ca5 Bi3 65.5(6) 1_556 1_556
Cd3 Ca5 Bi3 136.6(7) . 1_556
Bi3 Ca5 Bi3 93.22(8) . 1_556
Cd3 Ca5 Bi4 52.3(6) 1_556 .
Cd3 Ca5 Bi4 52.3(6) . .
Bi3 Ca5 Bi4 98.64(7) . .
Bi3 Ca5 Bi4 98.64(7) 1_556 .
Cd3 Ca5 Cd1 92.5(7) 1_556 7_665
Cd3 Ca5 Cd1 92.5(7) . 7_665
Bi3 Ca5 Cd1 128.32(5) . 7_665
Bi3 Ca5 Cd1 128.32(5) 1_556 7_665
Bi4 Ca5 Cd1 102.86(8) . 7_665
Cd3 Ca5 Bi2 110.6(6) 1_556 .
Cd3 Ca5 Bi2 42.3(7) . .
Bi3 Ca5 Bi2 89.298(15) . .
Bi3 Ca5 Bi2 176.01(9) 1_556 .
Bi4 Ca5 Bi2 77.90(6) . .
Cd1 Ca5 Bi2 51.39(4) 7_665 .
Cd3 Ca5 Bi2 42.3(7) 1_556 1_556
Cd3 Ca5 Bi2 110.6(6) . 1_556
Bi3 Ca5 Bi2 176.01(9) . 1_556
Bi3 Ca5 Bi2 89.299(15) 1_556 1_556
Bi4 Ca5 Bi2 77.90(6) . 1_556
Cd1 Ca5 Bi2 51.39(4) 7_665 1_556
Bi2 Ca5 Bi2 88.02(7) . 1_556
Cd3 Ca5 Bi1 121.8(6) 1_556 3_546
Cd3 Ca5 Bi1 121.8(6) . 3_546
Bi3 Ca5 Bi1 97.08(7) . 3_546
Bi3 Ca5 Bi1 97.08(7) 1_556 3_546
Bi4 Ca5 Bi1 157.03(10) . 3_546
Cd1 Ca5 Bi1 54.17(5) 7_665 3_546
Bi2 Ca5 Bi1 85.67(6) . 3_546
Bi2 Ca5 Bi1 85.67(6) 1_556 3_546
Cd3 Ca5 Cd2 96.4(7) 1_556 .
Cd3 Ca5 Cd2 96.4(7) . .
Bi3 Ca5 Cd2 47.62(4) . .
Bi3 Ca5 Cd2 47.62(4) 1_556 .
Bi4 Ca5 Cd2 91.51(7) . .
Cd1 Ca5 Cd2 165.63(10) 7_665 .
Bi2 Ca5 Cd2 133.89(4) . .
Bi2 Ca5 Cd2 133.89(4) 1_556 .
Bi1 Ca5 Cd2 111.46(8) 3_546 .
Cd3 Ca5 Ca3 162.1(5) 1_556 3_545
Cd3 Ca5 Ca3 94.1(5) . 3_545
Bi3 Ca5 Ca3 48.95(5) . 3_545
Bi3 Ca5 Ca3 99.12(8) 1_556 3_545
Bi4 Ca5 Ca3 143.66(4) . 3_545
Cd1 Ca5 Ca3 90.40(7) 7_665 3_545
Bi2 Ca5 Ca3 84.87(5) . 3_545
Bi2 Ca5 Ca3 133.64(9) 1_556 3_545
Bi1 Ca5 Ca3 48.16(5) 3_546 3_545
Cd2 Ca5 Ca3 77.74(6) . 3_545
Cd3 Ca5 Ca3 94.1(5) 1_556 3_546
Cd3 Ca5 Ca3 162.1(5) . 3_546
Bi3 Ca5 Ca3 99.12(8) . 3_546
Bi3 Ca5 Ca3 48.95(5) 1_556 3_546
Bi4 Ca5 Ca3 143.66(4) . 3_546
Cd1 Ca5 Ca3 90.40(7) 7_665 3_546
Bi2 Ca5 Ca3 133.64(9) . 3_546
Bi2 Ca5 Ca3 84.87(5) 1_556 3_546
Bi1 Ca5 Ca3 48.16(5) 3_546 3_546
Cd2 Ca5 Ca3 77.74(6) . 3_546
Ca3 Ca5 Ca3 68.24(7) 3_545 3_546

loop_
_geom_bond_atom_site_label_1
_geom_bond_atom_site_label_2
_geom_bond_distance
_geom_bond_site_symmetry_2
Bi1 Cd1 3.1109(11) .
Bi1 Cd1 3.1109(11) 5_566
Bi1 Ca3 3.210(2) 5_565
Bi1 Ca3 3.210(2) 1_556
Bi1 Ca3 3.210(2) 5_566
Bi1 Ca3 3.210(2) .
Bi1 Ca5 3.493(3) 7_565
Bi1 Ca5 3.493(3) 3_556
Bi2 Cd3 2.34(4) .
Bi2 Cd1 2.9192(7) 7_665
Bi2 Cd1 2.9192(7) 7_664
Bi2 Ca1 3.3150(5) 3_556
Bi2 Ca1 3.3150(5) 3
Bi2 Ca2 3.358(3) 7_665
Bi2 Ca5 3.399(2) .
Bi2 Ca5 3.399(2) 1_554
Bi2 Ca3 3.938(3) 7_665
Bi3 Cd2 2.8746(7) .
Bi3 Cd2 2.8746(7) 1_554
Bi3 Ca3 3.212(3) 3_545
Bi3 Ca5 3.250(2) 1_554
Bi3 Ca5 3.250(2) .
Bi3 Cd3 3.39(3) .
Bi3 Ca4 3.403(3) .
Bi3 Ca4 3.601(3) 3_545
Bi3 Ca2 4.002(3) .
Bi4 Cd3 2.785(19) .
Bi4 Cd3 2.785(19) 1_556
Bi4 Cd2 2.9479(12) 3_556
Bi4 Ca4 3.266(2) 1_556
Bi4 Ca4 3.266(2) .
Bi4 Ca2 3.267(2) 3_556
Bi4 Ca2 3.267(2) 3
Bi4 Ca5 3.288(3) .
Bi4 Ca1 3.2940(7) 3_556
Bi5 Cd1 2.8731(12) .
Bi5 Cd2 3.0154(12) .
Bi5 Ca4 3.262(2) .
Bi5 Ca4 3.262(2) 1_556
Bi5 Ca3 3.362(2) 1_556
Bi5 Ca3 3.362(2) .
Bi5 Ca2 3.416(2) .
Bi5 Ca2 3.416(2) 1_556
Cd1 Bi2 2.9192(7) 7_565
Cd1 Bi2 2.9192(7) 7_566
Cd1 Ca3 3.308(2) 1_556
Cd1 Ca3 3.308(2) .
Cd1 Ca5 3.333(3) 7_565
Cd1 Ca2 3.545(2) 1_556
Cd1 Ca2 3.545(2) .
Cd1 Ca1 3.5888(11) .
Cd2 Bi3 2.8746(7) 1_556
Cd2 Bi4 2.9480(12) 3_546
Cd2 Ca2 3.351(2) .
Cd2 Ca2 3.351(2) 1_556
Cd2 Ca5 3.772(3) .
Cd2 Ca4 3.834(3) 3_545
Cd2 Ca4 3.834(3) 3_546
Cd3 Ca4 2.73(4) .
Cd3 Bi4 2.785(19) 1_554
Cd3 Ca5 3.01(2) 1_554
Cd3 Ca5 3.01(2) .
Cd3 Ca2 3.58(4) 3
Cd3 Ca1 3.93(3) 3_556
Cd3 Ca1 3.93(3) 3
Ca1 Bi4 3.2940(7) 7_565
Ca1 Bi4 3.2940(7) 3_546
Ca1 Bi2 3.3150(5) 7_566
Ca1 Bi2 3.3150(5) 3_545
Ca1 Bi2 3.3150(5) 3_546
Ca1 Bi2 3.3150(5) 7_565
Ca1 Cd1 3.5888(11) 5_556
Ca1 Cd3 3.93(3) 7_565
Ca1 Cd3 3.93(3) 3_546
Ca1 Cd3 3.93(3) 7_566
Ca1 Cd3 3.93(3) 3_545
Ca2 Bi4 3.268(2) 3_545
Ca2 Bi4 3.268(2) 3_546
Ca2 Cd2 3.351(2) 1_554
Ca2 Bi2 3.358(3) 7_565
Ca2 Bi5 3.416(2) 1_554
Ca2 Cd1 3.545(2) 1_554
Ca2 Cd3 3.58(4) 3_545
Ca2 Ca4 3.945(4) 3_545
Ca2 Ca3 3.982(4) .
Ca3 Bi1 3.210(2) 1_554
Ca3 Bi3 3.212(3) 3
Ca3 Cd1 3.308(2) 1_554
Ca3 Bi5 3.362(2) 1_554
Ca3 Bi2 3.938(3) 7_565
Ca3 Ca4 4.047(4) .
Ca3 Ca5 4.210(4) 3_556
Ca3 Ca5 4.210(4) 3
Ca4 Bi5 3.262(2) 1_554
Ca4 Bi4 3.266(2) 1_554
Ca4 Bi3 3.601(3) 3
Ca4 Cd2 3.834(3) 3_556
Ca4 Cd2 3.834(3) 3
Ca4 Ca2 3.945(4) 3
Ca5 Cd3 3.01(2) 1_556
Ca5 Bi3 3.250(2) 1_556
Ca5 Cd1 3.333(3) 7_665
Ca5 Bi2 3.399(2) 1_556
Ca5 Bi1 3.493(3) 3_546
Ca5 Ca3 4.210(4) 3_545
Ca5 Ca3 4.210(4) 3_546
